data_7111389
loop_
_publ_author_name
'Leoni, Piero'
'Marchetti, Fabio'
'Marchetti, Lorella'
'Passarelli, Vincenzo'

_publ_section_title
;
 Structure and protonation of the bis-ethylene adduct
 [Pt(&#xFFFD;-PBut2)(?2-CH2?CH2)]2. Pt?H?P agostic interaction and proton
 scrambling
;
_journal_issue 20
_journal_name_full 'Chemical Communications'
_journal_page_first 2346
_journal_page_last 2347
_journal_paper_doi 10.1039/b408081e
_journal_year 2004
_chemical_formula_moiety 'C20 H44 P2 Pt2'
_chemical_formula_sum 'C20 H44 P2 Pt2'
_chemical_formula_weight 736.67
_chemical_name_systematic
;
bis-(Di-t-butylphosphido)-bis-(\h^2^-ethylene-platinum)
;
_space_group_IT_number 2
_symmetry_cell_setting triclinic
_symmetry_space_group_name_Hall '-P 1'
_symmetry_space_group_name_H-M 'P -1'
_atom_sites_solution_hydrogens geom
_atom_sites_solution_primary direct
_atom_sites_solution_secondary difmap
_audit_creation_method SHELXL-97
_cell_angle_alpha 95.405(16)
_cell_angle_beta 99.22(2)
_cell_angle_gamma 111.029(18)
_cell_formula_units_Z 1
_cell_length_a 8.250(2)
_cell_length_b 8.4061(14)
_cell_length_c 9.9730(14)
_cell_measurement_reflns_used 32
_cell_measurement_temperature 293(2)
_cell_measurement_theta_max 16.77
_cell_measurement_theta_min 5.48
_cell_volume 628.5(2)
_computing_cell_refinement 'Bruker XSCANS'
_computing_data_collection 'Bruker XSCANS'
_computing_data_reduction 'Bruker SHELXTL'
_computing_molecular_graphics 'Bruker SHELXTL'
_computing_publication_material 'WINGX-1.64 (Farrugia, 2001)'
_computing_structure_refinement 'SHELXL-97 (Sheldrick, 1997)'
_computing_structure_solution 'SHELXS-97 (Sheldrick, 1997)'
_diffrn_ambient_temperature 293(2)
_diffrn_measured_fraction_theta_full 0.981
_diffrn_measured_fraction_theta_max 0.981
_diffrn_measurement_device_type 'Bruker P4'
_diffrn_measurement_method '2\q/\w scans'
_diffrn_radiation_monochromator graphite
_diffrn_radiation_source 'sealed tube'
_diffrn_radiation_type MoK\a
_diffrn_radiation_wavelength 0.71073
_diffrn_reflns_av_R_equivalents 0.0340
_diffrn_reflns_av_sigmaI/netI 0.0331
_diffrn_reflns_limit_h_max 1
_diffrn_reflns_limit_h_min -9
_diffrn_reflns_limit_k_max 9
_diffrn_reflns_limit_k_min -9
_diffrn_reflns_limit_l_max 11
_diffrn_reflns_limit_l_min -11
_diffrn_reflns_number 2669
_diffrn_reflns_theta_full 25.00
_diffrn_reflns_theta_max 25.00
_diffrn_reflns_theta_min 2.10
_diffrn_standards_interval_count 97
_diffrn_standards_number 3
_exptl_absorpt_coefficient_mu 11.244
_exptl_absorpt_correction_T_max 0.3262
_exptl_absorpt_correction_T_min 0.0434
_exptl_absorpt_correction_type integration
_exptl_crystal_colour Yellow
_exptl_crystal_density_diffrn 1.946
_exptl_crystal_density_method 'not measured'
_exptl_crystal_description Prism
_exptl_crystal_F_000 350
_exptl_crystal_size_max 0.50
_exptl_crystal_size_mid 0.42
_exptl_crystal_size_min 0.10
_refine_diff_density_max 1.896
_refine_diff_density_min -1.832
_refine_diff_density_rms 0.253
_refine_ls_extinction_coef 0.0189(17)
_refine_ls_extinction_expression Fc^*^=kFc[1+0.001xFc^2^\l^3^/sin(2\q)]^-1/4^
_refine_ls_extinction_method SHELXL
_refine_ls_goodness_of_fit_ref 1.095
_refine_ls_hydrogen_treatment mixed
_refine_ls_matrix_type full
_refine_ls_number_parameters 110
_refine_ls_number_reflns 2168
_refine_ls_number_restraints 0
_refine_ls_restrained_S_all 1.095
_refine_ls_R_factor_all 0.0427
_refine_ls_R_factor_gt 0.0375
_refine_ls_shift/su_max 0.001
_refine_ls_shift/su_mean 0.000
_refine_ls_structure_factor_coef Fsqd
_refine_ls_weighting_details 'calc w=1/[\s^2^(Fo^2^)+(0.0618P)^2^+0.0000P] where P=(Fo^2^+2Fc^2^)/3'
_refine_ls_weighting_scheme calc
_refine_ls_wR_factor_gt 0.0860
_refine_ls_wR_factor_ref 0.0886
_reflns_number_gt 1984
_reflns_number_total 2168
_reflns_threshold_expression >2sigma(I)
_cod_data_source_file b408081esup1.cif
_cod_data_source_block plafet
_cod_depositor_comments
;
The following automatic conversions were performed:

'_symmetry_cell_setting' value 'Triclinic' changed to 'triclinic'
according to /home/saulius/struct/CIF-dictionaries/cif_core.dic
dictionary named 'cif_core.dic' version 2.4.2 from 2011-04-26.

Automatic conversion script
Id: cif_fix_values 1891 2012-01-12 08:04:46Z andrius 
;
_cod_original_cell_volume 628.6(2)
_cod_database_code 7111389

loop_
_symmetry_equiv_pos_as_xyz
'x, y, z'
'-x, -y, -z'

loop_
_atom_site_label
_atom_site_type_symbol
_atom_site_fract_x
_atom_site_fract_y
_atom_site_fract_z
_atom_site_U_iso_or_equiv
_atom_site_adp_type
_atom_site_occupancy
_atom_site_symmetry_multiplicity
_atom_site_calc_flag
_atom_site_refinement_flags
Pt Pt 0.39343(4) 0.39653(3) 0.56673(3) 0.03410(19) Uani 1 1 d .
P P 0.3677(3) 0.3555(3) 0.3328(2) 0.0377(5) Uani 1 1 d .
C1 C 0.2816(15) 0.2936(13) 0.7280(11) 0.065(3) Uani 1 1 d .
H1A H 0.3492 0.2453 0.7886 0.079 Uiso 1 1 calc R
H1B H 0.2260 0.3587 0.7761 0.079 Uiso 1 1 calc R
C2 C 0.1801(16) 0.1875(15) 0.6018(15) 0.081(4) Uani 1 1 d .
H2A H 0.0623 0.1877 0.5720 0.097 Uiso 1 1 calc R
H2B H 0.1856 0.0742 0.5846 0.097 Uiso 1 1 calc R
C1P C 0.4209(14) 0.1728(12) 0.2546(11) 0.057(2) Uani 1 1 d .
C2P C 0.1755(12) 0.3815(13) 0.2224(10) 0.054(2) Uani 1 1 d .
C3P C 0.5855(17) 0.1793(16) 0.3510(16) 0.091(4) Uani 1 1 d .
H3PA H 0.5618 0.1678 0.4414 0.136 Uiso 1 1 calc R
H3PB H 0.6811 0.2877 0.3547 0.136 Uiso 1 1 calc R
H3PC H 0.6182 0.0865 0.3179 0.136 Uiso 1 1 calc R
C4P C 0.275(2) -0.0024(16) 0.252(2) 0.109(6) Uani 1 1 d .
H4PA H 0.2500 -0.0115 0.3420 0.164 Uiso 1 1 calc R
H4PB H 0.3128 -0.0928 0.2223 0.164 Uiso 1 1 calc R
H4PC H 0.1691 -0.0129 0.1883 0.164 Uiso 1 1 calc R
C5P C 0.462(3) 0.193(2) 0.1156(17) 0.120(7) Uani 1 1 d .
H5PA H 0.3597 0.1908 0.0532 0.180 Uiso 1 1 calc R
H5PB H 0.4954 0.1007 0.0825 0.180 Uiso 1 1 calc R
H5PC H 0.5589 0.3018 0.1216 0.180 Uiso 1 1 calc R
C6P C 0.0123(17) 0.212(2) 0.183(2) 0.116(6) Uani 1 1 d .
H6PA H -0.0140 0.1651 0.2646 0.174 Uiso 1 1 calc R
H6PB H 0.0359 0.1312 0.1224 0.174 Uiso 1 1 calc R
H6PC H -0.0874 0.2339 0.1373 0.174 Uiso 1 1 calc R
C7P C 0.220(2) 0.453(3) 0.0949(16) 0.124(7) Uani 1 1 d .
H7PA H 0.3240 0.5574 0.1196 0.186 Uiso 1 1 calc R
H7PB H 0.1222 0.4769 0.0481 0.186 Uiso 1 1 calc R
H7PC H 0.2418 0.3697 0.0352 0.186 Uiso 1 1 calc R
C8P C 0.1279(16) 0.5124(17) 0.3088(15) 0.088(4) Uani 1 1 d .
H8PA H 0.2303 0.6181 0.3384 0.132 Uiso 1 1 calc R
H8PB H 0.0898 0.4663 0.3880 0.132 Uiso 1 1 calc R
H8PC H 0.0339 0.5349 0.2544 0.132 Uiso 1 1 calc R

loop_
_atom_site_aniso_label
_atom_site_aniso_U_11
_atom_site_aniso_U_22
_atom_site_aniso_U_33
_atom_site_aniso_U_23
_atom_site_aniso_U_13
_atom_site_aniso_U_12
Pt 0.0338(2) 0.0329(2) 0.0327(2) 0.00741(12) 0.01003(13) 0.00744(14)
P 0.0366(10) 0.0355(10) 0.0366(11) 0.0023(8) 0.0076(9) 0.0094(9)
C1 0.073(7) 0.058(6) 0.058(6) 0.026(5) 0.038(6) 0.002(5)
C2 0.067(7) 0.061(7) 0.106(11) 0.027(7) 0.040(7) 0.003(6)
C1P 0.066(6) 0.044(5) 0.058(6) -0.013(4) 0.016(5) 0.021(5)
C2P 0.042(5) 0.060(6) 0.047(5) 0.001(4) -0.006(4) 0.013(4)
C3P 0.096(10) 0.075(8) 0.121(12) 0.001(8) 0.025(9) 0.058(8)
C4P 0.116(13) 0.042(6) 0.148(16) -0.010(8) 0.037(11) 0.007(7)
C5P 0.21(2) 0.108(12) 0.081(10) 0.007(9) 0.074(13) 0.088(13)
C6P 0.045(7) 0.101(11) 0.161(17) -0.015(11) -0.023(8) 0.008(7)
C7P 0.104(12) 0.23(2) 0.071(9) 0.078(12) 0.022(8) 0.092(14)
C8P 0.073(8) 0.101(10) 0.097(10) 0.007(8) -0.003(7) 0.051(8)

loop_
_atom_type_symbol
_atom_type_description
_atom_type_scat_dispersion_real
_atom_type_scat_dispersion_imag
_atom_type_scat_source
C C 0.0033 0.0016 'International Tables Vol C Tables 4.2.6.8 and 6.1.1.4'
H H 0.0000 0.0000 'International Tables Vol C Tables 4.2.6.8 and 6.1.1.4'
P P 0.1023 0.0942 'International Tables Vol C Tables 4.2.6.8 and 6.1.1.4'
Pt Pt -1.7033 8.3905 'International Tables Vol C Tables 4.2.6.8 and 6.1.1.4'

loop_
_exptl_crystal_face_index_h
_exptl_crystal_face_index_k
_exptl_crystal_face_index_l
_exptl_crystal_face_perp_dist
1.00 -1.00 0.00 0.2500
-1.00 1.00 0.00 0.2500
0.00 0.00 1.00 0.0500
0.00 0.00 -1.00 0.0500
2.00 2.00 -1.00 0.2100
-2.00 -2.00 1.00 0.2100

loop_
_geom_angle_atom_site_label_1
_geom_angle_atom_site_label_2
_geom_angle_atom_site_label_3
_geom_angle
_geom_angle_site_symmetry_1
_geom_angle_site_symmetry_3
C1 Pt C2 39.5(5) . .
C1 Pt P 144.0(3) . .
C2 Pt P 104.6(4) . .
C1 Pt P 105.8(3) . 2_666
C2 Pt P 145.3(4) . 2_666
P Pt P 110.17(6) . 2_666
C1 Pt Pt 160.8(3) . 2_666
C2 Pt Pt 159.7(4) . 2_666
P Pt Pt 55.15(5) . 2_666
P Pt Pt 55.03(6) 2_666 2_666
C2P P C1P 112.5(5) . .
C2P P Pt 118.3(3) . .
C1P P Pt 117.2(4) . .
C2P P Pt 116.9(3) . 2_666
C1P P Pt 116.0(3) . 2_666
Pt P Pt 69.83(6) . 2_666
C2 C1 Pt 70.7(6) . .
C2 C1 H1A 116.5 . .
Pt C1 H1A 116.5 . .
C2 C1 H1B 116.5 . .
Pt C1 H1B 116.5 . .
H1A C1 H1B 113.5 . .
C1 C2 Pt 69.8(5) . .
C1 C2 H2A 116.7 . .
Pt C2 H2A 116.7 . .
C1 C2 H2B 116.7 . .
Pt C2 H2B 116.7 . .
H2A C2 H2B 113.7 . .
C5P C1P C3P 108.3(12) . .
C5P C1P C4P 111.3(12) . .
C3P C1P C4P 107.2(11) . .
C5P C1P P 112.7(9) . .
C3P C1P P 105.3(7) . .
C4P C1P P 111.7(9) . .
C7P C2P C6P 109.6(12) . .
C7P C2P C8P 107.4(11) . .
C6P C2P C8P 108.1(11) . .
C7P C2P P 112.9(9) . .
C6P C2P P 112.0(9) . .
C8P C2P P 106.5(7) . .
C1P C3P H3PA 109.5 . .
C1P C3P H3PB 109.5 . .
H3PA C3P H3PB 109.5 . .
C1P C3P H3PC 109.5 . .
H3PA C3P H3PC 109.5 . .
H3PB C3P H3PC 109.5 . .
C1P C4P H4PA 109.5 . .
C1P C4P H4PB 109.5 . .
H4PA C4P H4PB 109.5 . .
C1P C4P H4PC 109.5 . .
H4PA C4P H4PC 109.5 . .
H4PB C4P H4PC 109.5 . .
C1P C5P H5PA 109.5 . .
C1P C5P H5PB 109.5 . .
H5PA C5P H5PB 109.5 . .
C1P C5P H5PC 109.5 . .
H5PA C5P H5PC 109.5 . .
H5PB C5P H5PC 109.5 . .
C2P C6P H6PA 109.5 . .
C2P C6P H6PB 109.5 . .
H6PA C6P H6PB 109.5 . .
C2P C6P H6PC 109.5 . .
H6PA C6P H6PC 109.5 . .
H6PB C6P H6PC 109.5 . .
C2P C7P H7PA 109.5 . .
C2P C7P H7PB 109.5 . .
H7PA C7P H7PB 109.5 . .
C2P C7P H7PC 109.5 . .
H7PA C7P H7PC 109.5 . .
H7PB C7P H7PC 109.5 . .
C2P C8P H8PA 109.5 . .
C2P C8P H8PB 109.5 . .
H8PA C8P H8PB 109.5 . .
C2P C8P H8PC 109.5 . .
H8PA C8P H8PC 109.5 . .
H8PB C8P H8PC 109.5 . .

loop_
_geom_bond_atom_site_label_1
_geom_bond_atom_site_label_2
_geom_bond_distance
_geom_bond_site_symmetry_2
Pt C1 2.086(8) .
Pt C2 2.098(9) .
Pt P 2.290(2) .
Pt P 2.293(2) 2_666
Pt Pt 2.6230(8) 2_666
P C2P 1.874(9) .
P C1P 1.878(9) .
P Pt 2.293(2) 2_666
C1 C2 1.413(17) .
C1 H1A 0.9700 .
C1 H1B 0.9700 .
C2 H2A 0.9700 .
C2 H2B 0.9700 .
C1P C5P 1.491(18) .
C1P C3P 1.513(16) .
C1P C4P 1.527(16) .
C2P C7P 1.498(17) .
C2P C6P 1.531(16) .
C2P C8P 1.532(16) .
C3P H3PA 0.9600 .
C3P H3PB 0.9600 .
C3P H3PC 0.9600 .
C4P H4PA 0.9600 .
C4P H4PB 0.9600 .
C4P H4PC 0.9600 .
C5P H5PA 0.9600 .
C5P H5PB 0.9600 .
C5P H5PC 0.9600 .
C6P H6PA 0.9600 .
C6P H6PB 0.9600 .
C6P H6PC 0.9600 .
C7P H7PA 0.9600 .
C7P H7PB 0.9600 .
C7P H7PC 0.9600 .
C8P H8PA 0.9600 .
C8P H8PB 0.9600 .
C8P H8PC 0.9600 .
